data_7116108
loop_
_publ_author_name
'Holger Braunschweig'
'Rian D. Dewhurst'
'Florian Hupp'
'Christoph Schneider'

_publ_section_title
;
 Silver(I) and thallium(I) cations as unsupported bridges between two
 metal bases
;
_journal_name_full Chem.Commun.
_journal_page_first 15685
_journal_paper_doi 10.1039/C4cc08508F
_journal_volume 50
_journal_year 2014
_chemical_formula_moiety 'C48 H53 Ag B Cl8 F Fe2 O6 P4'
_chemical_formula_sum 'C48 H53 Ag B Cl8 F Fe2 O6 P4'
_chemical_formula_weight 1382.76
_chemical_name_common
;
?
;
_chemical_name_systematic
; 
?
;
_chemical_properties_physical 'Air-sensitive, Moisture-sensitive, Oxygen-sensitive, Light-sensitive'
_space_group_IT_number 61
_symmetry_cell_setting orthorhombic
_symmetry_space_group_name_Hall '-P 2ac 2ab'
_symmetry_space_group_name_H-M 'P b c a'
_atom_sites_solution_hydrogens geom
_atom_sites_solution_primary direct
_atom_sites_solution_secondary difmap
_audit_creation_method SHELXL-97
_cell_angle_alpha 90.00
_cell_angle_beta 90.00
_cell_angle_gamma 90.00
_cell_formula_units_Z 8
_cell_length_a 18.930(5)
_cell_length_b 23.904(3)
_cell_length_c 26.047(3)
_cell_measurement_temperature 100(2)
_cell_volume 11786(4)
_computing_cell_refinement 'Saint+ ver. 8.18C (Bruker AXS)'
_computing_data_collection 'APEX2 ver. 2012.4-3 (Bruker AXS)'
_computing_data_reduction 'Saint+ ver. 8.18C (Bruker AXS)'
_computing_molecular_graphics 'XP ver. 5.1 (Bruker AXS, 1998)'
_computing_publication_material 'SHELXL-97 (Sheldrick, 2008)'
_computing_structure_refinement 'SHELXL-97 (Sheldrick, 1997)'
_computing_structure_solution 'SHELXS-97 (Sheldrick, 1990)'
_diffrn_ambient_temperature 100(2)
_diffrn_detector_area_resol_mean 8.333
_diffrn_measured_fraction_theta_full 0.999
_diffrn_measured_fraction_theta_max 0.995
_diffrn_measurement_device_type 'Bruker D8 Quest'
_diffrn_measurement_method '\f and \w scans'
_diffrn_radiation_monochromator 'multi-layer mirror'
_diffrn_radiation_source 'ImS micro-focus sealed X-ray tube'
_diffrn_radiation_type MoK\a
_diffrn_radiation_wavelength 0.71073
_diffrn_reflns_av_R_equivalents 0.0704
_diffrn_reflns_av_sigmaI/netI 0.0470
_diffrn_reflns_limit_h_max 23
_diffrn_reflns_limit_h_min -24
_diffrn_reflns_limit_k_max 30
_diffrn_reflns_limit_k_min -30
_diffrn_reflns_limit_l_max 32
_diffrn_reflns_limit_l_min -33
_diffrn_reflns_number 77629
_diffrn_reflns_theta_full 26.00
_diffrn_reflns_theta_max 26.80
_diffrn_reflns_theta_min 2.31
_exptl_absorpt_coefficient_mu 1.333
_exptl_absorpt_correction_T_max 0.7454
_exptl_absorpt_correction_T_min 0.6138
_exptl_absorpt_correction_type multi-scan
_exptl_absorpt_process_details 'Sadabs 2008/1 (Bruker 2008)'
_exptl_crystal_colour colourless
_exptl_crystal_density_diffrn 1.559
_exptl_crystal_density_method 'not measured'
_exptl_crystal_description plate
_exptl_crystal_F_000 5584
_exptl_crystal_recrystallization_method 'Re-crystallisation from solvent: '
_exptl_crystal_size_max 0.19
_exptl_crystal_size_mid 0.08
_exptl_crystal_size_min 0.06
_refine_diff_density_max 0.451
_refine_diff_density_min -0.419
_refine_diff_density_rms 0.091
_refine_ls_extinction_method none
_refine_ls_goodness_of_fit_ref 1.018
_refine_ls_hydrogen_treatment constr
_refine_ls_matrix_type full
_refine_ls_number_parameters 692
_refine_ls_number_reflns 12550
_refine_ls_number_restraints 450
_refine_ls_restrained_S_all 1.000
_refine_ls_R_factor_all 0.0587
_refine_ls_R_factor_gt 0.0330
_refine_ls_shift/su_max 0.003
_refine_ls_shift/su_mean 0.000
_refine_ls_structure_factor_coef Fsqd
_refine_ls_weighting_details 'calc w=1/[\s^2^(Fo^2^)+(0.0263P)^2^+6.3431P] where P=(Fo^2^+2Fc^2^)/3'
_refine_ls_weighting_scheme calc
_refine_ls_wR_factor_gt 0.0603
_refine_ls_wR_factor_ref 0.0677
_reflns_number_gt 9400
_reflns_number_total 12550
_reflns_threshold_expression >2sigma(I)
_cod_data_source_file c4cc08508f2.cif
_cod_data_source_block 5
_cod_original_sg_symbol_H-M Pbca
_cod_database_code 7116108

loop_
_symmetry_equiv_pos_as_xyz
'x, y, z'
'-x+1/2, -y, z+1/2'
'-x, y+1/2, -z+1/2'
'x+1/2, -y+1/2, -z'
'-x, -y, -z'
'x-1/2, y, -z-1/2'
'x, -y-1/2, z-1/2'
'-x-1/2, y-1/2, z'

loop_
_atom_site_label
_atom_site_type_symbol
_atom_site_fract_x
_atom_site_fract_y
_atom_site_fract_z
_atom_site_U_iso_or_equiv
_atom_site_adp_type
_atom_site_occupancy
_atom_site_symmetry_multiplicity
_atom_site_calc_flag
_atom_site_refinement_flags
_atom_site_disorder_assembly
_atom_site_disorder_group
Ag1 Ag 0.267689(11) 0.649235(7) 0.578751(7) 0.01531(5) Uani 1 1 d U A .
F1 F -0.00580(11) 0.85123(8) 0.78023(7) 0.0491(5) Uani 1 1 d U . .
Cl1 Cl 0.36834(4) 0.77220(3) 0.83948(2) 0.02239(15) Uani 1 1 d U . .
B1 B 0.26445(16) 0.56690(11) 0.86737(10) 0.0130(6) Uani 1 1 d U . .
P1 P 0.40764(4) 0.70944(3) 0.65589(2) 0.02252(17) Uani 1 1 d U A .
Fe1 Fe 0.39312(2) 0.627352(15) 0.616963(13) 0.01628(9) Uani 1 1 d U . .
O1 O 0.29196(12) 0.59957(11) 0.69882(8) 0.0481(7) Uani 1 1 d U . .
C1 C 0.32992(16) 0.61031(12) 0.66542(11) 0.0282(7) Uani 1 1 d U A .
Fe2 Fe 0.14555(2) 0.670430(14) 0.534777(12) 0.01210(8) Uani 1 1 d U . .
Cl2 Cl 0.12467(4) 0.71452(3) 0.74808(3) 0.03199(18) Uani 1 1 d U . .
O2 O 0.53789(11) 0.60266(9) 0.64809(7) 0.0326(5) Uani 1 1 d U . .
C2 C 0.48033(17) 0.61176(12) 0.63672(9) 0.0222(6) Uani 1 1 d U A .
O3 O 0.41635(11) 0.67396(8) 0.51398(7) 0.0253(4) Uani 1 1 d U . .
P3 P 0.20495(4) 0.70065(3) 0.46515(2) 0.01500(14) Uani 1 1 d U A .
Cl3 Cl 0.16125(4) 0.45519(3) 0.70625(2) 0.02279(15) Uani 1 1 d U . .
C3 C 0.40361(14) 0.65668(10) 0.55424(10) 0.0173(6) Uani 1 1 d U A .
Cl4 Cl 0.07673(4) 0.40119(3) 0.89778(2) 0.02646(16) Uani 1 1 d U . .
P4 P 0.07858(4) 0.63785(3) 0.59842(2) 0.01706(15) Uani 1 1 d U A .
O4 O 0.17306(11) 0.55235(7) 0.51089(7) 0.0269(5) Uani 1 1 d U . .
C4 C 0.16495(15) 0.59919(11) 0.52026(9) 0.0176(6) Uani 1 1 d U A .
O5 O 0.01120(11) 0.70363(8) 0.48892(7) 0.0291(5) Uani 1 1 d U . .
Cl5 Cl 0.08252(4) 0.64188(3) 1.00749(2) 0.02769(16) Uani 1 1 d U . .
C5 C 0.06478(15) 0.69068(11) 0.50571(9) 0.0185(6) Uani 1 1 d U A .
O6 O 0.18751(11) 0.76823(7) 0.59556(7) 0.0277(5) Uani 1 1 d U . .
Cl6 Cl 0.35001(4) 0.59608(3) 1.06352(3) 0.03365(18) Uani 1 1 d U . .
C6 C 0.17370(14) 0.72831(11) 0.57252(9) 0.0171(6) Uani 1 1 d U A .
Cl8 Cl 0.49227(4) 0.54142(3) 0.74769(2) 0.02311(15) Uani 1 1 d U . .
Cl7 Cl 0.45722(4) 0.41144(3) 0.91440(2) 0.02373(15) Uani 1 1 d U . .
P2 P 0.3974(2) 0.54204(15) 0.57805(13) 0.0167(6) Uani 0.468(5) 1 d PU A 1
C15 C 0.3305(5) 0.5277(5) 0.5298(5) 0.032(3) Uani 0.468(5) 1 d PU A 1
H15A H 0.3313 0.5572 0.5037 0.048 Uiso 0.468(5) 1 calc PR A 1
H15B H 0.2839 0.5265 0.5461 0.048 Uiso 0.468(5) 1 calc PR A 1
H15C H 0.3403 0.4915 0.5136 0.048 Uiso 0.468(5) 1 calc PR A 1
C70 C 0.3902(4) 0.4842(2) 0.6223(2) 0.0335(19) Uani 0.468(5) 1 d PU A 1
H70A H 0.3928 0.4489 0.6033 0.050 Uiso 0.468(5) 1 calc PR A 1
H70B H 0.3448 0.4864 0.6404 0.050 Uiso 0.468(5) 1 calc PR A 1
H70C H 0.4288 0.4860 0.6472 0.050 Uiso 0.468(5) 1 calc PR A 1
C71 C 0.4763(4) 0.5261(2) 0.5424(3) 0.0363(19) Uani 0.468(5) 1 d PU A 1
H71A H 0.4723 0.4886 0.5275 0.054 Uiso 0.468(5) 1 calc PR A 1
H71B H 0.5172 0.5274 0.5654 0.054 Uiso 0.468(5) 1 calc PR A 1
H71C H 0.4824 0.5537 0.5149 0.054 Uiso 0.468(5) 1 calc PR A 1
P5 P 0.37552(18) 0.54029(14) 0.59073(11) 0.0178(6) Uani 0.532(5) 1 d PU A 2
C13 C 0.3004(3) 0.5023(2) 0.6176(2) 0.0315(16) Uani 0.532(5) 1 d PU A 2
H13A H 0.2565 0.5218 0.6087 0.047 Uiso 0.532(5) 1 calc PR A 2
H13B H 0.3051 0.5005 0.6551 0.047 Uiso 0.532(5) 1 calc PR A 2
H13C H 0.2994 0.4643 0.6036 0.047 Uiso 0.532(5) 1 calc PR A 2
C72 C 0.3627(4) 0.5332(4) 0.5226(4) 0.0224(18) Uani 0.532(5) 1 d PU A 2
H72A H 0.4016 0.5516 0.5044 0.034 Uiso 0.532(5) 1 calc PR A 2
H72B H 0.3179 0.5507 0.5128 0.034 Uiso 0.532(5) 1 calc PR A 2
H72C H 0.3617 0.4934 0.5135 0.034 Uiso 0.532(5) 1 calc PR A 2
C14 C 0.4473(4) 0.4925(3) 0.6027(2) 0.0401(19) Uani 0.532(5) 1 d PU A 2
H14A H 0.4356 0.4557 0.5887 0.060 Uiso 0.532(5) 1 calc PR A 2
H14B H 0.4551 0.4893 0.6398 0.060 Uiso 0.532(5) 1 calc PR A 2
H14C H 0.4904 0.5066 0.5863 0.060 Uiso 0.532(5) 1 calc PR A 2
C10 C 0.4816(2) 0.74911(16) 0.63116(12) 0.0588(12) Uani 1 1 d U . .
H10A H 0.5250 0.7272 0.6350 0.088 Uiso 1 1 calc R A .
H10B H 0.4860 0.7842 0.6503 0.088 Uiso 1 1 calc R . .
H10C H 0.4737 0.7574 0.5947 0.088 Uiso 1 1 calc R . .
C11 C 0.3356(2) 0.75874(13) 0.65655(13) 0.0512(10) Uani 1 1 d U . .
H11A H 0.3255 0.7709 0.6214 0.077 Uiso 1 1 calc R A .
H11B H 0.3487 0.7912 0.6774 0.077 Uiso 1 1 calc R . .
H11C H 0.2936 0.7409 0.6712 0.077 Uiso 1 1 calc R . .
C12 C 0.42923(18) 0.70274(13) 0.72350(10) 0.0355(8) Uani 1 1 d U . .
H12A H 0.4708 0.6787 0.7274 0.053 Uiso 1 1 calc R A .
H12B H 0.3891 0.6861 0.7418 0.053 Uiso 1 1 calc R . .
H12C H 0.4394 0.7398 0.7378 0.053 Uiso 1 1 calc R . .
C16 C 0.27620(14) 0.75027(11) 0.47550(10) 0.0207(6) Uani 1 1 d U . .
H16A H 0.2976 0.7601 0.4424 0.031 Uiso 1 1 calc R A .
H16B H 0.3121 0.7334 0.4978 0.031 Uiso 1 1 calc R . .
H16C H 0.2574 0.7841 0.4919 0.031 Uiso 1 1 calc R . .
C17 C 0.24583(16) 0.64615(11) 0.42673(10) 0.0257(7) Uani 1 1 d U . .
H17A H 0.2098 0.6193 0.4158 0.039 Uiso 1 1 calc R A .
H17B H 0.2818 0.6269 0.4472 0.039 Uiso 1 1 calc R . .
H17C H 0.2680 0.6629 0.3964 0.039 Uiso 1 1 calc R . .
C18 C 0.15152(15) 0.73692(11) 0.41796(9) 0.0240(6) Uani 1 1 d U . .
H18A H 0.1817 0.7498 0.3897 0.036 Uiso 1 1 calc R A .
H18B H 0.1285 0.7692 0.4341 0.036 Uiso 1 1 calc R . .
H18C H 0.1154 0.7114 0.4045 0.036 Uiso 1 1 calc R . .
C19 C 0.01138(17) 0.58941(13) 0.57622(10) 0.0320(7) Uani 1 1 d U . .
H19A H -0.0173 0.6074 0.5496 0.048 Uiso 1 1 calc R A .
H19B H -0.0189 0.5787 0.6051 0.048 Uiso 1 1 calc R . .
H19C H 0.0341 0.5560 0.5620 0.048 Uiso 1 1 calc R . .
C20 C 0.02753(16) 0.69101(12) 0.63150(10) 0.0289(7) Uani 1 1 d U . .
H20A H 0.0596 0.7185 0.6468 0.043 Uiso 1 1 calc R A .
H20B H -0.0008 0.6735 0.6586 0.043 Uiso 1 1 calc R . .
H20C H -0.0038 0.7098 0.6070 0.043 Uiso 1 1 calc R . .
C21 C 0.12250(16) 0.59950(12) 0.64952(10) 0.0269(7) Uani 1 1 d U . .
H21A H 0.1454 0.5662 0.6352 0.040 Uiso 1 1 calc R A .
H21B H 0.0876 0.5881 0.6753 0.040 Uiso 1 1 calc R . .
H21C H 0.1582 0.6235 0.6656 0.040 Uiso 1 1 calc R . .
C30 C 0.25776(14) 0.62772(10) 0.83815(8) 0.0120(5) Uani 1 1 d U . .
C31 C 0.30926(14) 0.66901(10) 0.84722(9) 0.0143(5) Uani 1 1 d U . .
H31 H 0.3486 0.6603 0.8684 0.017 Uiso 1 1 calc R . .
C32 C 0.30394(14) 0.72166(10) 0.82616(9) 0.0145(5) Uani 1 1 d U . .
C33 C 0.24819(14) 0.73683(10) 0.79454(9) 0.0172(6) Uani 1 1 d U . .
H33 H 0.2453 0.7730 0.7795 0.021 Uiso 1 1 calc R . .
C34 C 0.19740(15) 0.69681(10) 0.78615(9) 0.0174(6) Uani 1 1 d U . .
C35 C 0.20097(14) 0.64343(10) 0.80711(8) 0.0144(5) Uani 1 1 d U . .
H35 H 0.1643 0.6173 0.8003 0.017 Uiso 1 1 calc R . .
C40 C 0.20796(14) 0.52074(9) 0.84507(9) 0.0120(5) Uani 1 1 d U . .
C41 C 0.20509(14) 0.50975(10) 0.79191(9) 0.0147(5) Uani 1 1 d U . .
H41 H 0.2326 0.5317 0.7690 0.018 Uiso 1 1 calc R . .
C42 C 0.16292(14) 0.46748(10) 0.77269(9) 0.0149(5) Uani 1 1 d U . .
C43 C 0.12251(14) 0.43342(10) 0.80399(9) 0.0165(6) Uani 1 1 d U . .
H43 H 0.0938 0.4045 0.7903 0.020 Uiso 1 1 calc R . .
C44 C 0.12604(14) 0.44362(10) 0.85603(9) 0.0167(6) Uani 1 1 d U . .
C45 C 0.16733(14) 0.48597(10) 0.87659(9) 0.0142(5) Uani 1 1 d U . .
H45 H 0.1680 0.4915 0.9127 0.017 Uiso 1 1 calc R . .
C50 C 0.24896(14) 0.58200(9) 0.92802(9) 0.0129(5) Uani 1 1 d U . .
C51 C 0.18169(14) 0.60122(10) 0.94213(9) 0.0150(5) Uani 1 1 d U . .
H51 H 0.1453 0.6028 0.9170 0.018 Uiso 1 1 calc R . .
C52 C 0.16713(14) 0.61808(10) 0.99212(9) 0.0173(6) Uani 1 1 d U . .
C53 C 0.21797(15) 0.61659(10) 1.03017(9) 0.0182(6) Uani 1 1 d U . .
H53 H 0.2076 0.6278 1.0643 0.022 Uiso 1 1 calc R . .
C54 C 0.28424(15) 0.59818(10) 1.01663(9) 0.0190(6) Uani 1 1 d U . .
C55 C 0.30027(14) 0.58121(10) 0.96678(9) 0.0139(5) Uani 1 1 d U . .
H55 H 0.3468 0.5689 0.9590 0.017 Uiso 1 1 calc R . .
C60 C 0.34148(14) 0.53848(9) 0.85667(8) 0.0118(5) Uani 1 1 d U . .
C61 C 0.36591(14) 0.49378(10) 0.88694(8) 0.0129(5) Uani 1 1 d U . .
H61 H 0.3394 0.4822 0.9160 0.015 Uiso 1 1 calc R . .
C62 C 0.42815(14) 0.46639(10) 0.87491(9) 0.0146(5) Uani 1 1 d U . .
C63 C 0.46899(14) 0.48003(10) 0.83285(9) 0.0165(6) Uani 1 1 d U . .
H63 H 0.5118 0.4610 0.8253 0.020 Uiso 1 1 calc R . .
C64 C 0.44370(14) 0.52314(10) 0.80233(8) 0.0145(5) Uani 1 1 d U . .
C65 C 0.38233(14) 0.55211(10) 0.81371(9) 0.0140(5) Uani 1 1 d U . .
H65 H 0.3677 0.5818 0.7919 0.017 Uiso 1 1 calc R . .
C100 C 0.05473(17) 0.85562(11) 0.75190(11) 0.0277(7) Uani 1 1 d U . .
C101 C 0.1162(2) 0.87015(11) 0.77678(11) 0.0348(8) Uani 1 1 d U . .
H101 H 0.1174 0.8762 0.8128 0.042 Uiso 1 1 calc R . .
C102 C 0.17714(18) 0.87553(12) 0.74638(13) 0.0376(8) Uani 1 1 d U . .
H102 H 0.2208 0.8859 0.7616 0.045 Uiso 1 1 calc R . .
C103 C 0.17305(19) 0.86568(13) 0.69435(12) 0.0367(8) Uani 1 1 d U . .
H103 H 0.2144 0.8689 0.6739 0.044 Uiso 1 1 calc R . .
C104 C 0.11076(19) 0.85140(13) 0.67187(12) 0.0366(8) Uani 1 1 d U . .
H104 H 0.1091 0.8449 0.6359 0.044 Uiso 1 1 calc R . .
C105 C 0.05055(18) 0.84633(11) 0.70053(11) 0.0311(7) Uani 1 1 d U . .
H105 H 0.0069 0.8366 0.6849 0.037 Uiso 1 1 calc R . .

loop_
_atom_site_aniso_label
_atom_site_aniso_U_11
_atom_site_aniso_U_22
_atom_site_aniso_U_33
_atom_site_aniso_U_23
_atom_site_aniso_U_13
_atom_site_aniso_U_12
Ag1 0.01227(11) 0.01483(10) 0.01883(9) 0.00122(7) -0.00177(8) 0.00077(8)
F1 0.0415(13) 0.0494(12) 0.0565(12) 0.0124(9) 0.0202(10) 0.0107(10)
Cl1 0.0203(4) 0.0134(3) 0.0335(4) -0.0026(3) 0.0074(3) -0.0045(3)
B1 0.0119(16) 0.0130(14) 0.0140(13) 0.0015(10) -0.0013(12) -0.0004(12)
P1 0.0270(5) 0.0248(4) 0.0157(3) -0.0024(3) 0.0014(3) -0.0086(3)
Fe1 0.0135(2) 0.01738(19) 0.01800(18) 0.00138(14) -0.00286(15) -0.00161(16)
O1 0.0206(13) 0.0795(18) 0.0441(13) 0.0405(12) -0.0001(11) -0.0100(12)
C1 0.0200(18) 0.0300(17) 0.0344(16) 0.0152(13) -0.0101(14) -0.0032(13)
Fe2 0.0115(2) 0.01244(18) 0.01233(16) 0.00132(13) 0.00198(14) 0.00076(15)
Cl2 0.0378(5) 0.0235(4) 0.0346(4) 0.0032(3) -0.0193(3) 0.0088(3)
O2 0.0151(13) 0.0597(15) 0.0231(10) 0.0070(9) -0.0006(9) 0.0033(11)
C2 0.0217(19) 0.0326(16) 0.0124(12) 0.0031(11) 0.0023(11) -0.0027(13)
O3 0.0256(12) 0.0313(11) 0.0191(9) 0.0023(8) 0.0013(8) 0.0050(9)
P3 0.0156(4) 0.0141(3) 0.0153(3) 0.0020(2) 0.0043(3) 0.0005(3)
Cl3 0.0240(4) 0.0277(4) 0.0166(3) -0.0035(2) -0.0042(3) -0.0028(3)
C3 0.0129(15) 0.0162(13) 0.0227(13) -0.0039(11) -0.0028(11) 0.0025(11)
Cl4 0.0320(5) 0.0208(3) 0.0267(3) -0.0003(3) 0.0081(3) -0.0133(3)
P4 0.0134(4) 0.0229(4) 0.0149(3) 0.0049(3) 0.0023(3) -0.0001(3)
O4 0.0372(14) 0.0139(10) 0.0297(10) -0.0024(8) -0.0002(9) 0.0010(9)
C4 0.0159(16) 0.0232(15) 0.0136(12) 0.0049(10) 0.0000(11) -0.0038(12)
O5 0.0171(12) 0.0430(12) 0.0270(10) 0.0114(9) -0.0021(9) 0.0046(10)
Cl5 0.0209(4) 0.0330(4) 0.0291(3) -0.0015(3) 0.0090(3) 0.0090(3)
C5 0.0197(17) 0.0207(14) 0.0150(12) 0.0032(10) 0.0054(11) 0.0014(12)
O6 0.0397(14) 0.0174(10) 0.0262(10) -0.0066(8) -0.0018(9) 0.0008(9)
Cl6 0.0312(5) 0.0466(5) 0.0232(3) -0.0084(3) -0.0131(3) 0.0034(4)
C6 0.0145(15) 0.0196(14) 0.0172(12) 0.0062(10) 0.0040(11) 0.0028(11)
Cl8 0.0205(4) 0.0326(4) 0.0162(3) 0.0031(3) 0.0060(3) 0.0043(3)
Cl7 0.0218(4) 0.0215(3) 0.0279(3) 0.0093(3) 0.0015(3) 0.0092(3)
P2 0.0178(18) 0.0132(9) 0.0191(15) 0.0031(10) 0.0012(10) 0.0020(11)
C15 0.040(7) 0.018(4) 0.037(6) -0.005(4) -0.022(6) 0.000(5)
C70 0.053(6) 0.019(3) 0.029(3) 0.003(3) -0.001(3) -0.008(3)
C71 0.035(5) 0.016(3) 0.058(4) -0.004(3) 0.023(3) 0.006(3)
P5 0.0204(17) 0.0174(9) 0.0158(12) -0.0012(8) -0.0009(9) 0.0076(11)
C13 0.040(4) 0.020(3) 0.034(3) 0.001(2) 0.010(3) -0.007(3)
C72 0.027(5) 0.020(4) 0.021(3) -0.001(2) -0.003(4) 0.000(4)
C14 0.048(5) 0.034(4) 0.037(3) -0.003(3) -0.011(3) 0.020(3)
C10 0.080(3) 0.059(2) 0.0377(19) -0.0155(17) 0.0212(19) -0.054(2)
C11 0.067(3) 0.0290(18) 0.057(2) -0.0164(16) -0.025(2) 0.0120(18)
C12 0.038(2) 0.049(2) 0.0194(14) -0.0083(13) 0.0011(13) -0.0005(16)
C16 0.0178(16) 0.0198(14) 0.0246(13) 0.0055(11) 0.0042(12) -0.0012(12)
C17 0.0295(19) 0.0181(14) 0.0296(14) -0.0005(11) 0.0153(13) 0.0009(13)
C18 0.0241(17) 0.0298(15) 0.0181(13) 0.0090(11) 0.0028(12) 0.0007(13)
C19 0.0254(19) 0.0436(19) 0.0271(15) 0.0103(13) 0.0019(13) -0.0153(15)
C20 0.0245(18) 0.0412(18) 0.0209(14) 0.0065(12) 0.0067(12) 0.0131(14)
C21 0.0258(19) 0.0304(16) 0.0246(14) 0.0142(12) 0.0021(13) 0.0038(13)
C30 0.0112(14) 0.0126(12) 0.0123(11) -0.0013(9) 0.0041(10) 0.0024(10)
C31 0.0122(15) 0.0169(13) 0.0139(11) 0.0001(10) 0.0006(10) 0.0019(11)
C32 0.0145(15) 0.0115(12) 0.0175(12) -0.0022(9) 0.0068(11) -0.0025(11)
C33 0.0222(17) 0.0126(13) 0.0167(12) 0.0014(10) 0.0065(11) 0.0036(11)
C34 0.0201(16) 0.0190(14) 0.0131(12) -0.0008(10) -0.0031(11) 0.0084(12)
C35 0.0134(15) 0.0140(13) 0.0158(12) -0.0011(9) -0.0001(10) 0.0009(11)
C40 0.0089(14) 0.0090(12) 0.0182(12) 0.0018(9) -0.0009(10) 0.0030(10)
C41 0.0107(14) 0.0157(13) 0.0176(12) 0.0033(10) -0.0002(10) 0.0006(11)
C42 0.0136(15) 0.0156(13) 0.0156(12) -0.0025(10) -0.0029(10) 0.0042(11)
C43 0.0105(15) 0.0145(13) 0.0244(13) -0.0024(10) -0.0029(11) -0.0011(11)
C44 0.0130(15) 0.0143(13) 0.0227(13) 0.0024(10) 0.0021(11) -0.0018(11)
C45 0.0137(15) 0.0152(13) 0.0138(11) 0.0018(9) -0.0022(10) 0.0012(11)
C50 0.0142(15) 0.0072(11) 0.0172(12) 0.0021(9) -0.0005(10) -0.0025(10)
C51 0.0141(15) 0.0133(13) 0.0176(12) 0.0020(10) 0.0000(11) -0.0022(11)
C52 0.0160(16) 0.0131(13) 0.0228(13) 0.0030(10) 0.0044(11) 0.0020(11)
C53 0.0265(18) 0.0129(13) 0.0152(12) -0.0003(10) 0.0040(11) -0.0033(12)
C54 0.0217(17) 0.0177(14) 0.0177(12) -0.0008(10) -0.0041(11) -0.0030(12)
C55 0.0118(14) 0.0107(12) 0.0191(12) -0.0004(9) 0.0012(11) -0.0002(10)
C60 0.0099(14) 0.0115(12) 0.0139(11) -0.0029(9) -0.0047(10) -0.0033(10)
C61 0.0120(15) 0.0131(12) 0.0135(11) -0.0009(9) 0.0005(10) -0.0027(10)
C62 0.0172(16) 0.0107(12) 0.0159(12) 0.0007(9) -0.0041(11) 0.0005(11)
C63 0.0127(15) 0.0153(13) 0.0215(13) -0.0036(10) -0.0024(11) 0.0040(11)
C64 0.0155(15) 0.0181(13) 0.0099(11) -0.0031(9) 0.0011(10) -0.0039(11)
C65 0.0129(15) 0.0127(12) 0.0164(12) 0.0006(9) -0.0027(10) 0.0006(11)
C100 0.0263(19) 0.0194(15) 0.0375(16) 0.0060(12) 0.0116(14) 0.0089(13)
C101 0.056(3) 0.0212(15) 0.0274(16) -0.0066(12) -0.0054(16) 0.0121(15)
C102 0.027(2) 0.0196(16) 0.066(2) 0.0007(15) -0.0132(17) -0.0030(14)
C103 0.033(2) 0.0324(18) 0.0448(19) 0.0092(14) 0.0129(16) 0.0063(15)
C104 0.039(2) 0.0366(18) 0.0337(16) -0.0007(13) 0.0043(15) 0.0145(17)
C105 0.031(2) 0.0220(15) 0.0406(17) -0.0035(13) -0.0074(14) 0.0098(14)

loop_
_atom_type_symbol
_atom_type_description
_atom_type_scat_dispersion_real
_atom_type_scat_dispersion_imag
_atom_type_scat_source
C C 0.0033 0.0016 'International Tables Vol C Tables 4.2.6.8 and 6.1.1.4'
H H 0.0000 0.0000 'International Tables Vol C Tables 4.2.6.8 and 6.1.1.4'
B B 0.0013 0.0007 'International Tables Vol C Tables 4.2.6.8 and 6.1.1.4'
O O 0.0106 0.0060 'International Tables Vol C Tables 4.2.6.8 and 6.1.1.4'
P P 0.1023 0.0942 'International Tables Vol C Tables 4.2.6.8 and 6.1.1.4'
Cl Cl 0.1484 0.1585 'International Tables Vol C Tables 4.2.6.8 and 6.1.1.4'
Fe Fe 0.3463 0.8444 'International Tables Vol C Tables 4.2.6.8 and 6.1.1.4'
Ag Ag -0.8971 1.1015 'International Tables Vol C Tables 4.2.6.8 and 6.1.1.4'
F F 0.0171 0.0103 'International Tables Vol C Tables 4.2.6.8 and 6.1.1.4'

loop_
_geom_angle_atom_site_label_1
_geom_angle_atom_site_label_2
_geom_angle_atom_site_label_3
_geom_angle
C6 Ag1 Fe1 141.87(6)
C6 Ag1 Fe2 39.77(6)
Fe1 Ag1 Fe2 176.438(13)
C6 Ag1 C3 126.78(8)
Fe1 Ag1 C3 39.57(6)
Fe2 Ag1 C3 137.21(6)
C60 B1 C40 103.97(19)
C60 B1 C30 110.9(2)
C40 B1 C30 112.3(2)
C60 B1 C50 114.5(2)
C40 B1 C50 111.7(2)
C30 B1 C50 103.67(19)
C11 P1 C10 104.2(2)
C11 P1 C12 102.63(15)
C10 P1 C12 102.57(16)
C11 P1 Fe1 119.18(11)
C10 P1 Fe1 113.29(12)
C12 P1 Fe1 113.08(11)
C2 Fe1 C1 111.80(12)
C2 Fe1 C3 104.17(12)
C1 Fe1 C3 144.01(13)
C2 Fe1 P5 91.84(13)
C1 Fe1 P5 84.43(13)
C3 Fe1 P5 95.92(11)
C2 Fe1 P1 86.45(9)
C1 Fe1 P1 87.81(10)
C3 Fe1 P1 93.26(8)
P5 Fe1 P1 170.80(8)
C2 Fe1 P2 84.68(13)
C1 Fe1 P2 97.72(13)
C3 Fe1 P2 86.59(12)
P5 Fe1 P2 13.50(7)
P1 Fe1 P2 170.81(10)
C2 Fe1 Ag1 174.65(8)
C1 Fe1 Ag1 73.01(9)
C3 Fe1 Ag1 71.11(9)
P5 Fe1 Ag1 86.23(9)
P1 Fe1 Ag1 96.24(3)
P2 Fe1 Ag1 92.41(10)
O1 C1 Fe1 176.2(3)
C5 Fe2 C6 106.37(12)
C5 Fe2 C4 110.35(12)
C6 Fe2 C4 142.99(12)
C5 Fe2 P4 85.55(8)
C6 Fe2 P4 91.79(8)
C4 Fe2 P4 86.62(8)
C5 Fe2 P3 89.95(8)
C6 Fe2 P3 92.64(8)
C4 Fe2 P3 91.87(8)
P4 Fe2 P3 174.42(3)
C5 Fe2 Ag1 175.27(9)
C6 Fe2 Ag1 69.25(8)
C4 Fe2 Ag1 74.17(9)
P4 Fe2 Ag1 96.25(3)
P3 Fe2 Ag1 88.49(3)
O2 C2 Fe1 177.6(2)
C18 P3 C17 101.96(13)
C18 P3 C16 101.68(13)
C17 P3 C16 103.52(13)
C18 P3 Fe2 114.89(10)
C17 P3 Fe2 115.24(9)
C16 P3 Fe2 117.43(9)
O3 C3 Fe1 174.0(2)
O3 C3 Ag1 116.44(19)
Fe1 C3 Ag1 69.32(9)
C20 P4 C19 102.99(15)
C20 P4 C21 104.42(13)
C19 P4 C21 103.42(14)
C20 P4 Fe2 114.31(10)
C19 P4 Fe2 112.65(9)
C21 P4 Fe2 117.45(10)
O4 C4 Fe2 175.7(3)
O5 C5 Fe2 177.1(2)
O6 C6 Fe2 174.6(2)
O6 C6 Ag1 114.4(2)
Fe2 C6 Ag1 70.98(8)
C71 P2 C70 103.4(4)
C71 P2 C15 100.4(5)
C70 P2 C15 104.1(5)
C71 P2 Fe1 116.7(3)
C70 P2 Fe1 113.5(3)
C15 P2 Fe1 116.9(4)
C72 P5 C14 102.3(4)
C72 P5 C13 103.1(4)
C14 P5 C13 101.9(4)
C72 P5 Fe1 114.4(4)
C14 P5 Fe1 115.3(3)
C13 P5 Fe1 117.7(2)
P5 C13 H13A 109.5
P5 C13 H13B 109.5
H13A C13 H13B 109.5
P5 C13 H13C 109.5
H13A C13 H13C 109.5
H13B C13 H13C 109.5
P5 C72 H72A 109.5
P5 C72 H72B 109.5
H72A C72 H72B 109.5
P5 C72 H72C 109.5
H72A C72 H72C 109.5
H72B C72 H72C 109.5
P5 C14 H14A 109.5
P5 C14 H14B 109.5
H14A C14 H14B 109.5
P5 C14 H14C 109.5
H14A C14 H14C 109.5
H14B C14 H14C 109.5
P1 C10 H10A 109.5
P1 C10 H10B 109.5
H10A C10 H10B 109.5
P1 C10 H10C 109.5
H10A C10 H10C 109.5
H10B C10 H10C 109.5
P1 C11 H11A 109.5
P1 C11 H11B 109.5
H11A C11 H11B 109.5
P1 C11 H11C 109.5
H11A C11 H11C 109.5
H11B C11 H11C 109.5
P1 C12 H12A 109.5
P1 C12 H12B 109.5
H12A C12 H12B 109.5
P1 C12 H12C 109.5
H12A C12 H12C 109.5
H12B C12 H12C 109.5
P3 C16 H16A 109.5
P3 C16 H16B 109.5
H16A C16 H16B 109.5
P3 C16 H16C 109.5
H16A C16 H16C 109.5
H16B C16 H16C 109.5
P3 C17 H17A 109.5
P3 C17 H17B 109.5
H17A C17 H17B 109.5
P3 C17 H17C 109.5
H17A C17 H17C 109.5
H17B C17 H17C 109.5
P3 C18 H18A 109.5
P3 C18 H18B 109.5
H18A C18 H18B 109.5
P3 C18 H18C 109.5
H18A C18 H18C 109.5
H18B C18 H18C 109.5
P4 C19 H19A 109.5
P4 C19 H19B 109.5
H19A C19 H19B 109.5
P4 C19 H19C 109.5
H19A C19 H19C 109.5
H19B C19 H19C 109.5
P4 C20 H20A 109.5
P4 C20 H20B 109.5
H20A C20 H20B 109.5
P4 C20 H20C 109.5
H20A C20 H20C 109.5
H20B C20 H20C 109.5
P4 C21 H21A 109.5
P4 C21 H21B 109.5
H21A C21 H21B 109.5
P4 C21 H21C 109.5
H21A C21 H21C 109.5
H21B C21 H21C 109.5
C35 C30 C31 116.2(2)
C35 C30 B1 124.4(2)
C31 C30 B1 119.2(2)
C32 C31 C30 121.6(2)
C32 C31 H31 119.2
C30 C31 H31 119.2
C31 C32 C33 122.1(2)
C31 C32 Cl1 120.1(2)
C33 C32 Cl1 117.84(19)
C34 C33 C32 116.4(2)
C34 C33 H33 121.8
C32 C33 H33 121.8
C33 C34 C35 122.9(2)
C33 C34 Cl2 118.20(19)
C35 C34 Cl2 118.9(2)
C34 C35 C30 120.8(2)
C34 C35 H35 119.6
C30 C35 H35 119.6
C45 C40 C41 116.4(2)
C45 C40 B1 123.3(2)
C41 C40 B1 119.8(2)
C42 C41 C40 120.9(2)
C42 C41 H41 119.5
C40 C41 H41 119.5
C41 C42 C43 122.4(2)
C41 C42 Cl3 119.34(19)
C43 C42 Cl3 118.21(19)
C44 C43 C42 116.7(2)
C44 C43 H43 121.7
C42 C43 H43 121.7
C43 C44 C45 122.4(2)
C43 C44 Cl4 118.75(19)
C45 C44 Cl4 118.85(18)
C44 C45 C40 121.1(2)
C44 C45 H45 119.4
C40 C45 H45 119.4
C55 C50 C51 116.4(2)
C55 C50 B1 124.4(2)
C51 C50 B1 119.0(2)
C52 C51 C50 121.3(2)
C52 C51 H51 119.3
C50 C51 H51 119.3
C53 C52 C51 121.7(3)
C53 C52 Cl5 118.86(19)
C51 C52 Cl5 119.4(2)
C54 C53 C52 117.3(2)
C54 C53 H53 121.3
C52 C53 H53 121.3
C53 C54 C55 122.1(2)
C53 C54 Cl6 118.71(19)
C55 C54 Cl6 119.2(2)
C54 C55 C50 121.1(2)
C54 C55 H55 119.5
C50 C55 H55 119.5
C65 C60 C61 116.4(2)
C65 C60 B1 122.2(2)
C61 C60 B1 120.9(2)
C62 C61 C60 120.8(2)
C62 C61 H61 119.6
C60 C61 H61 119.6
C63 C62 C61 123.0(2)
C63 C62 Cl7 117.8(2)
C61 C62 Cl7 119.20(18)
C62 C63 C64 115.9(2)
C62 C63 H63 122.0
C64 C63 H63 122.0
C65 C64 C63 122.6(2)
C65 C64 Cl8 119.34(18)
C63 C64 Cl8 118.1(2)
C64 C65 C60 121.2(2)
C64 C65 H65 119.4
C60 C65 H65 119.4
C105 C100 F1 118.1(3)
C105 C100 C101 123.6(3)
F1 C100 C101 118.3(3)
C100 C101 C102 116.9(3)
C100 C101 H101 121.6
C102 C101 H101 121.6
C103 C102 C101 119.5(3)
C103 C102 H102 120.2
C101 C102 H102 120.2
C104 C103 C102 121.0(3)
C104 C103 H103 119.5
C102 C103 H103 119.5
C103 C104 C105 120.6(3)
C103 C104 H104 119.7
C105 C104 H104 119.7
C100 C105 C104 118.3(3)
C100 C105 H105 120.8
C104 C105 H105 120.8

loop_
_geom_bond_atom_site_label_1
_geom_bond_atom_site_label_2
_geom_bond_distance
Ag1 C6 2.601(3)
Ag1 Fe1 2.6272(7)
Ag1 Fe2 2.6294(7)
Ag1 C3 2.657(3)
F1 C100 1.367(3)
Cl1 C32 1.751(3)
B1 C60 1.633(4)
B1 C40 1.643(4)
B1 C30 1.646(3)
B1 C50 1.647(3)
P1 C11 1.802(4)
P1 C10 1.809(3)
P1 C12 1.815(3)
P1 Fe1 2.2257(8)
Fe1 C2 1.769(3)
Fe1 C1 1.786(3)
Fe1 C3 1.789(3)
Fe1 P5 2.216(3)
Fe1 P2 2.279(4)
O1 C1 1.157(3)
Fe2 C5 1.774(3)
Fe2 C6 1.779(3)
Fe2 C4 1.783(3)
Fe2 P4 2.2275(8)
Fe2 P3 2.2527(7)
Cl2 C34 1.749(3)
O2 C2 1.150(3)
O3 C3 1.152(3)
P3 C18 1.813(3)
P3 C17 1.816(3)
P3 C16 1.816(3)
Cl3 C42 1.756(2)
Cl4 C44 1.756(3)
P4 C20 1.814(3)
P4 C19 1.815(3)
P4 C21 1.818(3)
O4 C4 1.156(3)
O5 C5 1.147(3)
Cl5 C52 1.746(3)
O6 C6 1.157(3)
Cl6 C54 1.745(3)
Cl8 C64 1.750(2)
Cl7 C62 1.757(2)
P2 C71 1.799(7)
P2 C70 1.805(7)
P2 C15 1.817(11)
C15 H15A 0.9800
C15 H15B 0.9800
C15 H15C 0.9800
C70 H70A 0.9800
C70 H70B 0.9800
C70 H70C 0.9800
C71 H71A 0.9800
C71 H71B 0.9800
C71 H71C 0.9800
P5 C72 1.799(10)
P5 C14 1.803(7)
P5 C13 1.826(6)
C13 H13A 0.9800
C13 H13B 0.9800
C13 H13C 0.9800
C72 H72A 0.9800
C72 H72B 0.9800
C72 H72C 0.9800
C14 H14A 0.9800
C14 H14B 0.9800
C14 H14C 0.9800
C10 H10A 0.9800
C10 H10B 0.9800
C10 H10C 0.9800
C11 H11A 0.9800
C11 H11B 0.9800
C11 H11C 0.9800
C12 H12A 0.9800
C12 H12B 0.9800
C12 H12C 0.9800
C16 H16A 0.9800
C16 H16B 0.9800
C16 H16C 0.9800
C17 H17A 0.9800
C17 H17B 0.9800
C17 H17C 0.9800
C18 H18A 0.9800
C18 H18B 0.9800
C18 H18C 0.9800
C19 H19A 0.9800
C19 H19B 0.9800
C19 H19C 0.9800
C20 H20A 0.9800
C20 H20B 0.9800
C20 H20C 0.9800
C21 H21A 0.9800
C21 H21B 0.9800
C21 H21C 0.9800
C30 C35 1.397(3)
C30 C31 1.407(3)
C31 C32 1.377(3)
C31 H31 0.9500
C32 C33 1.387(4)
C33 C34 1.374(4)
C33 H33 0.9500
C34 C35 1.390(3)
C35 H35 0.9500
C40 C45 1.399(3)
C40 C41 1.410(3)
C41 C42 1.382(3)
C41 H41 0.9500
C42 C43 1.383(3)
C43 C44 1.379(3)
C43 H43 0.9500
C44 C45 1.387(3)
C45 H45 0.9500
C50 C55 1.401(3)
C50 C51 1.403(4)
C51 C52 1.391(3)
C51 H51 0.9500
C52 C53 1.382(4)
C53 C54 1.376(4)
C53 H53 0.9500
C54 C55 1.394(3)
C55 H55 0.9500
C60 C65 1.399(3)
C60 C61 1.406(3)
C61 C62 1.384(4)
C61 H61 0.9500
C62 C63 1.380(3)
C63 C64 1.387(3)
C63 H63 0.9500
C64 C65 1.385(4)
C65 H65 0.9500
C100 C105 1.359(4)
C100 C101 1.377(5)
C101 C102 1.405(5)
C101 H101 0.9500
C102 C103 1.378(4)
C102 H102 0.9500
C103 C104 1.360(5)
C103 H103 0.9500
C104 C105 1.368(4)
C104 H104 0.9500
C105 H105 0.9500

loop_
_geom_torsion_atom_site_label_1
_geom_torsion_atom_site_label_2
_geom_torsion_atom_site_label_3
_geom_torsion_atom_site_label_4
_geom_torsion
C11 P1 Fe1 C2 -178.67(17)
C10 P1 Fe1 C2 58.18(18)
C12 P1 Fe1 C2 -57.99(15)
C11 P1 Fe1 C1 -66.66(17)
C10 P1 Fe1 C1 170.19(18)
C12 P1 Fe1 C1 54.02(15)
C11 P1 Fe1 C3 77.32(17)
C10 P1 Fe1 C3 -45.83(18)
C12 P1 Fe1 C3 -162.00(15)
C11 P1 Fe1 Ag1 5.98(15)
C10 P1 Fe1 Ag1 -117.17(16)
C12 P1 Fe1 Ag1 126.66(12)
C6 Ag1 Fe1 C1 88.20(13)
C3 Ag1 Fe1 C1 177.10(13)
C6 Ag1 Fe1 C3 -88.90(12)
C6 Ag1 Fe1 P5 173.53(12)
C3 Ag1 Fe1 P5 -97.57(11)
C6 Ag1 Fe1 P1 2.42(9)
C3 Ag1 Fe1 P1 91.32(8)
C6 Ag1 Fe1 P2 -174.46(12)
C3 Ag1 Fe1 P2 -85.57(12)
C3 Ag1 Fe2 C6 -94.57(11)
C6 Ag1 Fe2 C4 -174.23(11)
C3 Ag1 Fe2 C4 91.20(11)
C6 Ag1 Fe2 P4 -89.54(8)
C3 Ag1 Fe2 P4 175.89(8)
C6 Ag1 Fe2 P3 93.40(8)
C3 Ag1 Fe2 P3 -1.18(8)
C5 Fe2 P3 C18 6.83(13)
C6 Fe2 P3 C18 -99.56(13)
C4 Fe2 P3 C18 117.19(13)
Ag1 Fe2 P3 C18 -168.71(10)
C5 Fe2 P3 C17 -111.28(14)
C6 Fe2 P3 C17 142.33(14)
C4 Fe2 P3 C17 -0.92(14)
Ag1 Fe2 P3 C17 73.18(11)
C5 Fe2 P3 C16 126.32(13)
C6 Fe2 P3 C16 19.93(13)
C4 Fe2 P3 C16 -123.32(13)
Ag1 Fe2 P3 C16 -49.22(10)
C2 Fe1 C3 Ag1 177.37(9)
C1 Fe1 C3 Ag1 -4.7(2)
P5 Fe1 C3 Ag1 83.95(9)
P1 Fe1 C3 Ag1 -95.48(4)
P2 Fe1 C3 Ag1 93.73(10)
C6 Ag1 C3 O3 -52.1(2)
Fe1 Ag1 C3 O3 178.4(2)
Fe2 Ag1 C3 O3 0.7(2)
C6 Ag1 C3 Fe1 129.57(9)
Fe2 Ag1 C3 Fe1 -177.67(2)
C5 Fe2 P4 C20 -62.77(14)
C6 Fe2 P4 C20 43.52(14)
C4 Fe2 P4 C20 -173.50(14)
Ag1 Fe2 P4 C20 112.84(11)
C5 Fe2 P4 C19 54.35(14)
C6 Fe2 P4 C19 160.63(14)
C4 Fe2 P4 C19 -56.38(14)
Ag1 Fe2 P4 C19 -130.04(12)
C5 Fe2 P4 C21 174.36(14)
C6 Fe2 P4 C21 -79.36(14)
C4 Fe2 P4 C21 63.63(14)
Ag1 Fe2 P4 C21 -10.03(11)
C5 Fe2 C6 Ag1 -178.10(8)
C4 Fe2 C6 Ag1 9.25(19)
P4 Fe2 C6 Ag1 96.01(4)
P3 Fe2 C6 Ag1 -87.38(4)
Fe1 Ag1 C6 O6 -4.4(2)
Fe2 Ag1 C6 O6 -179.4(2)
C3 Ag1 C6 O6 -57.1(2)
Fe1 Ag1 C6 Fe2 174.96(2)
C3 Ag1 C6 Fe2 122.29(9)
C2 Fe1 P2 C71 -45.2(3)
C1 Fe1 P2 C71 -156.5(3)
C3 Fe1 P2 C71 59.4(3)
P5 Fe1 P2 C71 -166.9(9)
Ag1 Fe1 P2 C71 130.3(3)
C2 Fe1 P2 C70 74.8(4)
C1 Fe1 P2 C70 -36.5(4)
C3 Fe1 P2 C70 179.4(4)
P5 Fe1 P2 C70 -46.9(7)
Ag1 Fe1 P2 C70 -109.7(3)
C2 Fe1 P2 C15 -164.0(5)
C1 Fe1 P2 C15 84.7(5)
C3 Fe1 P2 C15 -59.4(5)
P5 Fe1 P2 C15 74.3(8)
Ag1 Fe1 P2 C15 11.5(5)
C2 Fe1 P5 C72 -114.6(4)
C1 Fe1 P5 C72 133.6(4)
C3 Fe1 P5 C72 -10.2(4)
P2 Fe1 P5 C72 -56.7(7)
Ag1 Fe1 P5 C72 60.4(3)
C2 Fe1 P5 C14 3.6(3)
C1 Fe1 P5 C14 -108.1(3)
C3 Fe1 P5 C14 108.1(3)
P2 Fe1 P5 C14 61.5(7)
Ag1 Fe1 P5 C14 178.6(3)
C2 Fe1 P5 C13 124.0(3)
C1 Fe1 P5 C13 12.3(3)
C3 Fe1 P5 C13 -131.5(3)
P2 Fe1 P5 C13 -178.1(9)
Ag1 Fe1 P5 C13 -61.0(3)
C60 B1 C30 C35 130.3(2)
C40 B1 C30 C35 14.4(3)
C50 B1 C30 C35 -106.4(3)
C60 B1 C30 C31 -54.5(3)
C40 B1 C30 C31 -170.4(2)
C50 B1 C30 C31 68.8(3)
C35 C30 C31 C32 -0.6(3)
B1 C30 C31 C32 -176.1(2)
C30 C31 C32 C33 -0.6(4)
C30 C31 C32 Cl1 178.74(18)
C31 C32 C33 C34 1.4(4)
Cl1 C32 C33 C34 -178.01(18)
C32 C33 C34 C35 -0.9(4)
C32 C33 C34 Cl2 178.15(18)
C33 C34 C35 C30 -0.3(4)
Cl2 C34 C35 C30 -179.36(18)
C31 C30 C35 C34 1.0(3)
B1 C30 C35 C34 176.3(2)
C60 B1 C40 C45 105.1(3)
C30 B1 C40 C45 -134.9(2)
C50 B1 C40 C45 -18.8(3)
C60 B1 C40 C41 -66.9(3)
C30 B1 C40 C41 53.2(3)
C50 B1 C40 C41 169.2(2)
C45 C40 C41 C42 1.3(4)
B1 C40 C41 C42 173.8(2)
C40 C41 C42 C43 -1.0(4)
C40 C41 C42 Cl3 -179.81(19)
C41 C42 C43 C44 0.1(4)
Cl3 C42 C43 C44 178.89(19)
C42 C43 C44 C45 0.5(4)
C42 C43 C44 Cl4 -179.23(19)
C43 C44 C45 C40 -0.1(4)
Cl4 C44 C45 C40 179.59(19)
C41 C40 C45 C44 -0.8(4)
B1 C40 C45 C44 -173.0(2)
C60 B1 C50 C55 11.7(3)
C40 B1 C50 C55 129.5(2)
C30 B1 C50 C55 -109.3(3)
C60 B1 C50 C51 -173.5(2)
C40 B1 C50 C51 -55.7(3)
C30 B1 C50 C51 65.5(3)
C55 C50 C51 C52 -0.5(3)
B1 C50 C51 C52 -175.7(2)
C50 C51 C52 C53 -0.2(4)
C50 C51 C52 Cl5 179.78(18)
C51 C52 C53 C54 0.6(4)
Cl5 C52 C53 C54 -179.33(19)
C52 C53 C54 C55 -0.4(4)
C52 C53 C54 Cl6 179.63(19)
C53 C54 C55 C50 -0.2(4)
Cl6 C54 C55 C50 179.72(19)
C51 C50 C55 C54 0.7(3)
B1 C50 C55 C54 175.6(2)
C40 B1 C60 C65 97.3(2)
C30 B1 C60 C65 -23.6(3)
C50 B1 C60 C65 -140.5(2)
C40 B1 C60 C61 -74.5(2)
C30 B1 C60 C61 164.5(2)
C50 B1 C60 C61 47.7(3)
C65 C60 C61 C62 1.7(3)
B1 C60 C61 C62 174.0(2)
C60 C61 C62 C63 -1.2(4)
C60 C61 C62 Cl7 179.08(18)
C61 C62 C63 C64 -0.6(4)
Cl7 C62 C63 C64 179.20(18)
C62 C63 C64 C65 1.7(4)
C62 C63 C64 Cl8 -178.74(18)
C63 C64 C65 C60 -1.2(4)
Cl8 C64 C65 C60 179.28(18)
C61 C60 C65 C64 -0.6(3)
B1 C60 C65 C64 -172.8(2)
C105 C100 C101 C102 0.2(4)
F1 C100 C101 C102 -178.6(2)
C100 C101 C102 C103 -0.7(4)
C101 C102 C103 C104 0.7(5)
C102 C103 C104 C105 -0.2(5)
F1 C100 C105 C104 179.1(2)
C101 C100 C105 C104 0.3(4)
C103 C104 C105 C100 -0.3(4)
